data_1519806
loop_
_publ_author_name
'Stephenson, Richard A'
'Dobbs, Adrian'
'Hursthouse, Michael B.'

_publ_section_title
;
 C20H30Cl1N1O2S1
;
_journal_name_full 'Crystal Structure Report Archive'
_journal_page_first 388
_journal_year 2007
_chemical_formula_sum 'C20 H30 Cl N O2 S'
_chemical_formula_weight 383.96
_space_group_IT_number 61
_symmetry_cell_setting orthorhombic
_symmetry_space_group_name_Hall '-P 2ac 2ab'
_symmetry_space_group_name_H-M 'P b c a'
_atom_sites_solution_hydrogens geom
_atom_sites_solution_primary direct
_atom_sites_solution_secondary difmap
_cell_angle_alpha 90.00
_cell_angle_beta 90.00
_cell_angle_gamma 90.00
_cell_formula_units_Z 8
_cell_length_a 13.0538(3)
_cell_length_b 15.5288(3)
_cell_length_c 19.1088(4)
_cell_measurement_reflns_used 28447
_cell_measurement_temperature 120(2)
_cell_measurement_theta_max 27.48
_cell_measurement_theta_min 2.91
_cell_volume 3873.54(14)
_computing_cell_refinement 'DENZO (Otwinowski & Minor, 1997) & COLLECT (Hooft, R.W.W., 1998)'
_computing_data_collection 'COLLECT (Hooft, R.W.W., 1998)'
_computing_data_reduction 'DENZO (Otwinowski & Minor, 1997) & COLLECT (Hooft, R.W.W., 1998)'
_computing_structure_refinement 'SHELXL-97 (Sheldrick, 1997)'
_computing_structure_solution 'SHELXS-97 (Sheldrick, 1990)'
_diffrn_ambient_temperature 120(2)
_diffrn_detector_area_resol_mean 9.091
_diffrn_measured_fraction_theta_full 0.996
_diffrn_measured_fraction_theta_max 0.996
_diffrn_measurement_device_type 'Bruker-Nonius Roper CCD camera on \k-goniostat'
_diffrn_measurement_method '\f & \w scans'
_diffrn_radiation_monochromator graphite
_diffrn_radiation_source 'Bruker-Nonius FR591 rotating anode'
_diffrn_radiation_type MoK\a
_diffrn_radiation_wavelength 0.71073
_diffrn_reflns_av_R_equivalents 0.0516
_diffrn_reflns_av_sigmaI/netI 0.0367
_diffrn_reflns_limit_h_max 16
_diffrn_reflns_limit_h_min -16
_diffrn_reflns_limit_k_max 19
_diffrn_reflns_limit_k_min -20
_diffrn_reflns_limit_l_max 24
_diffrn_reflns_limit_l_min -24
_diffrn_reflns_number 31418
_diffrn_reflns_theta_full 27.48
_diffrn_reflns_theta_max 27.48
_diffrn_reflns_theta_min 2.95
_exptl_absorpt_coefficient_mu 0.319
_exptl_absorpt_correction_T_max 0.8569
_exptl_absorpt_correction_T_min 0.8318
_exptl_absorpt_correction_type multi-scan
_exptl_absorpt_process_details 'SADABS V2.10 (Sheldrick, G.M., 2003)'
_exptl_crystal_colour Colourless
_exptl_crystal_density_diffrn 1.317
_exptl_crystal_density_method 'not measured'
_exptl_crystal_description Wedge
_exptl_crystal_F_000 1648
_exptl_crystal_size_max 0.60
_exptl_crystal_size_mid 0.50
_exptl_crystal_size_min 0.50
_refine_diff_density_max 0.875
_refine_diff_density_min -0.417
_refine_diff_density_rms 0.059
_refine_ls_extinction_method none
_refine_ls_goodness_of_fit_ref 1.025
_refine_ls_hydrogen_treatment constr
_refine_ls_matrix_type full
_refine_ls_number_parameters 228
_refine_ls_number_reflns 4422
_refine_ls_number_restraints 0
_refine_ls_restrained_S_all 1.025
_refine_ls_R_factor_all 0.0550
_refine_ls_R_factor_gt 0.0406
_refine_ls_shift/su_max 0.000
_refine_ls_shift/su_mean 0.000
_refine_ls_structure_factor_coef Fsqd
_refine_ls_weighting_details 'calc w=1/[\s^2^(Fo^2^)+(0.0508P)^2^+3.0009P] where P=(Fo^2^+2Fc^2^)/3'
_refine_ls_weighting_scheme calc
_refine_ls_wR_factor_gt 0.1017
_refine_ls_wR_factor_ref 0.1096
_reflns_number_gt 3598
_reflns_number_total 4422
_reflns_threshold_expression >2sigma(I)
_cod_data_source_file eCrystal-388.cif
_cod_data_source_block 2007src1053
_cod_depositor_comments
;
Citation :
Stephenson, Richard A and Dobbs, Adrian and Hursthouse, Michael B. (2007) 
University of Southampton, Crystal Structure Report Archive. 
(doi:10.5258/ecrystals/388)

More at:
http://ecrystals.chem.soton.ac.uk/388/

The following automatic conversions were performed:

'_symmetry_cell_setting' value 'Orthorhombic' changed to
'orthorhombic' according to the built-in table from CIF Core
dictionary named 'cif_core.dic' version 2.4.1 from 2010-06-29.

Automatic conversion script
Id: cif_fix_values 3392 2015-05-12 13:50:21Z andrius 
;
_cod_original_sg_symbol_H-M Pbca
_cod_database_code 1519806

loop_
_symmetry_equiv_pos_as_xyz
'x, y, z'
'-x+1/2, -y, z+1/2'
'-x, y+1/2, -z+1/2'
'x+1/2, -y+1/2, -z'
'-x, -y, -z'
'x-1/2, y, -z-1/2'
'x, -y-1/2, z-1/2'
'-x-1/2, y-1/2, z'

loop_
_atom_site_label
_atom_site_type_symbol
_atom_site_fract_x
_atom_site_fract_y
_atom_site_fract_z
_atom_site_U_iso_or_equiv
_atom_site_adp_type
_atom_site_occupancy
_atom_site_symmetry_multiplicity
_atom_site_calc_flag
_atom_site_refinement_flags
_atom_site_disorder_assembly
_atom_site_disorder_group
S1 S 0.27994(3) 0.82924(3) 0.09615(2) 0.01605(12) Uani 1 1 d . . .
Cl1 Cl 0.06250(4) 0.99941(3) 0.19543(3) 0.03027(14) Uani 1 1 d . . .
O1 O 0.29179(10) 0.80925(8) 0.02315(6) 0.0224(3) Uani 1 1 d . . .
O2 O 0.35020(10) 0.79336(8) 0.14609(7) 0.0231(3) Uani 1 1 d . . .
N1 N 0.28751(11) 0.93277(9) 0.10536(7) 0.0162(3) Uani 1 1 d . . .
C16 C 0.02929(14) 0.76017(12) 0.20594(9) 0.0206(4) Uani 1 1 d . . .
H16 H 0.0095 0.7569 0.2537 0.025 Uiso 1 1 calc R . .
C14 C 0.15544(13) 0.79484(10) 0.11896(8) 0.0150(3) Uani 1 1 d . . .
C18 C -0.01109(14) 0.74468(12) 0.08428(9) 0.0215(4) Uani 1 1 d . . .
H18 H -0.0580 0.7296 0.0483 0.026 Uiso 1 1 calc R . .
C15 C 0.12725(14) 0.78777(11) 0.18905(9) 0.0181(4) Uani 1 1 d . . .
H15 H 0.1747 0.8017 0.2250 0.022 Uiso 1 1 calc R . .
C2 C 0.21094(13) 1.07306(11) 0.11083(9) 0.0171(4) Uani 1 1 d . . .
H2 H 0.2284 1.1240 0.0811 0.020 Uiso 1 1 calc R . .
C9 C 0.19325(14) 1.06192(12) -0.05547(9) 0.0199(4) Uani 1 1 d . . .
H9A H 0.1260 1.0327 -0.0578 0.024 Uiso 1 1 calc R . .
H9B H 0.1827 1.1195 -0.0344 0.024 Uiso 1 1 calc R . .
C17 C -0.04067(14) 0.73708(11) 0.15399(9) 0.0195(4) Uani 1 1 d . . .
C3 C 0.29644(14) 1.06412(12) 0.16551(10) 0.0218(4) Uani 1 1 d . . .
H3A H 0.3602 1.0918 0.1487 0.026 Uiso 1 1 calc R . .
H3B H 0.2759 1.0915 0.2102 0.026 Uiso 1 1 calc R . .
C8 C 0.26627(14) 1.00927(11) -0.00936(8) 0.0167(4) Uani 1 1 d . . .
H8 H 0.2758 0.9521 -0.0326 0.020 Uiso 1 1 calc R . .
C19 C 0.08588(14) 0.77401(11) 0.06657(9) 0.0189(4) Uani 1 1 d . . .
H19 H 0.1047 0.7798 0.0188 0.023 Uiso 1 1 calc R . .
C6 C 0.02198(14) 1.11023(12) 0.08808(9) 0.0216(4) Uani 1 1 d . . .
H6A H 0.0469 1.1571 0.0573 0.026 Uiso 1 1 calc R . .
H6B H 0.0107 1.0588 0.0585 0.026 Uiso 1 1 calc R . .
C5 C 0.10449(14) 1.08971(11) 0.14181(9) 0.0204(4) Uani 1 1 d . . .
H5 H 0.1105 1.1408 0.1734 0.024 Uiso 1 1 calc R . .
C4 C 0.31261(15) 0.96777(12) 0.17553(9) 0.0220(4) Uani 1 1 d . . .
H4A H 0.3843 0.9548 0.1886 0.026 Uiso 1 1 calc R . .
H4B H 0.2661 0.9444 0.2118 0.026 Uiso 1 1 calc R . .
C1 C 0.22052(13) 0.99197(11) 0.06362(8) 0.0155(3) Uani 1 1 d . . .
H1 H 0.1514 0.9651 0.0581 0.019 Uiso 1 1 calc R . .
C7 C -0.07971(15) 1.13724(14) 0.11974(11) 0.0283(4) Uani 1 1 d . . .
H7A H -0.1027 1.0932 0.1529 0.042 Uiso 1 1 calc R . .
H7B H -0.1307 1.1437 0.0825 0.042 Uiso 1 1 calc R . .
H7C H -0.0713 1.1922 0.1442 0.042 Uiso 1 1 calc R . .
C20 C -0.14477(15) 0.70211(14) 0.17307(11) 0.0294(4) Uani 1 1 d . . .
H20A H -0.1390 0.6406 0.1840 0.044 Uiso 1 1 calc R . .
H20B H -0.1918 0.7100 0.1336 0.044 Uiso 1 1 calc R . .
H20C H -0.1711 0.7330 0.2140 0.044 Uiso 1 1 calc R . .
C13 C 0.37102(14) 1.05303(12) -0.00712(9) 0.0221(4) Uani 1 1 d . . .
H13A H 0.4186 1.0179 0.0214 0.027 Uiso 1 1 calc R . .
H13B H 0.3644 1.1101 0.0154 0.027 Uiso 1 1 calc R . .
C11 C 0.34173(16) 1.11425(14) -0.12776(10) 0.0307(5) Uani 1 1 d . . .
H11A H 0.3353 1.1740 -0.1103 0.037 Uiso 1 1 calc R . .
H11B H 0.3699 1.1167 -0.1758 0.037 Uiso 1 1 calc R . .
C10 C 0.23645(15) 1.07225(13) -0.12947(9) 0.0256(4) Uani 1 1 d . . .
H10A H 0.2416 1.0150 -0.1520 0.031 Uiso 1 1 calc R . .
H10B H 0.1892 1.1081 -0.1577 0.031 Uiso 1 1 calc R . .
C12 C 0.41504(15) 1.06417(14) -0.08074(10) 0.0282(4) Uani 1 1 d . . .
H12A H 0.4812 1.0952 -0.0779 0.034 Uiso 1 1 calc R . .
H12B H 0.4282 1.0068 -0.1015 0.034 Uiso 1 1 calc R . .

loop_
_atom_site_aniso_label
_atom_site_aniso_U_11
_atom_site_aniso_U_22
_atom_site_aniso_U_33
_atom_site_aniso_U_23
_atom_site_aniso_U_13
_atom_site_aniso_U_12
S1 0.0177(2) 0.0101(2) 0.0203(2) 0.00097(15) 0.00292(16) 0.00112(16)
Cl1 0.0324(3) 0.0223(3) 0.0361(3) 0.0109(2) 0.0119(2) 0.0049(2)
O1 0.0287(7) 0.0160(6) 0.0225(6) -0.0033(5) 0.0085(5) 0.0006(5)
O2 0.0194(7) 0.0173(6) 0.0327(7) 0.0052(5) -0.0027(5) 0.0032(5)
N1 0.0205(7) 0.0105(7) 0.0174(7) 0.0016(5) -0.0007(5) 0.0000(6)
C16 0.0245(9) 0.0196(9) 0.0178(8) 0.0017(7) 0.0028(7) 0.0015(8)
C14 0.0175(8) 0.0085(7) 0.0189(8) 0.0004(6) 0.0005(6) 0.0017(7)
C18 0.0225(9) 0.0207(9) 0.0214(9) 0.0010(7) -0.0058(7) -0.0021(8)
C15 0.0225(9) 0.0159(8) 0.0157(8) -0.0004(6) -0.0019(6) -0.0008(7)
C2 0.0212(9) 0.0100(8) 0.0199(8) 0.0004(6) 0.0008(7) -0.0002(7)
C9 0.0213(9) 0.0188(9) 0.0196(8) 0.0021(7) -0.0018(7) 0.0002(8)
C17 0.0191(9) 0.0141(8) 0.0253(9) 0.0031(7) 0.0008(7) 0.0017(7)
C3 0.0257(10) 0.0158(9) 0.0238(9) -0.0033(7) -0.0027(7) -0.0011(8)
C8 0.0216(9) 0.0107(8) 0.0177(8) 0.0003(6) 0.0003(7) -0.0001(7)
C19 0.0250(9) 0.0167(9) 0.0150(8) 0.0016(6) -0.0012(7) 0.0009(7)
C6 0.0217(9) 0.0198(9) 0.0233(9) -0.0012(7) 0.0006(7) -0.0009(8)
C5 0.0263(10) 0.0130(8) 0.0219(8) 0.0004(7) 0.0033(7) 0.0002(8)
C4 0.0282(10) 0.0175(9) 0.0203(8) -0.0023(7) -0.0054(7) 0.0005(8)
C1 0.0179(8) 0.0096(8) 0.0190(8) 0.0012(6) -0.0013(6) -0.0004(7)
C7 0.0267(11) 0.0278(11) 0.0303(10) -0.0039(8) -0.0009(8) 0.0066(9)
C20 0.0226(10) 0.0294(11) 0.0363(11) 0.0047(9) 0.0019(8) -0.0041(9)
C13 0.0203(9) 0.0228(9) 0.0233(9) 0.0049(7) 0.0005(7) -0.0020(8)
C11 0.0341(11) 0.0311(11) 0.0269(10) 0.0118(8) 0.0035(8) -0.0021(9)
C10 0.0320(11) 0.0250(10) 0.0199(9) 0.0053(7) -0.0013(8) 0.0018(9)
C12 0.0251(10) 0.0319(11) 0.0278(10) 0.0092(8) 0.0051(8) -0.0027(9)

loop_
_atom_type_symbol
_atom_type_description
_atom_type_scat_dispersion_real
_atom_type_scat_dispersion_imag
_atom_type_scat_source
C C 0.0033 0.0016 'International Tables Vol C Tables 4.2.6.8 and 6.1.1.4'
H H 0.0000 0.0000 'International Tables Vol C Tables 4.2.6.8 and 6.1.1.4'
N N 0.0061 0.0033 'International Tables Vol C Tables 4.2.6.8 and 6.1.1.4'
O O 0.0106 0.0060 'International Tables Vol C Tables 4.2.6.8 and 6.1.1.4'
S S 0.1246 0.1234 'International Tables Vol C Tables 4.2.6.8 and 6.1.1.4'
Cl Cl 0.1484 0.1585 'International Tables Vol C Tables 4.2.6.8 and 6.1.1.4'

loop_
_geom_angle_atom_site_label_1
_geom_angle_atom_site_label_2
_geom_angle_atom_site_label_3
_geom_angle
_geom_angle_site_symmetry_1
_geom_angle_site_symmetry_3
O2 S1 O1 119.50(8) . .
O2 S1 N1 105.89(8) . .
O1 S1 N1 108.24(7) . .
O2 S1 C14 107.85(8) . .
O1 S1 C14 105.86(8) . .
N1 S1 C14 109.24(8) . .
C4 N1 C1 112.66(13) . .
C4 N1 S1 118.37(11) . .
C1 N1 S1 121.01(11) . .
C15 C16 C17 121.15(16) . .
C15 C16 H16 119.4 . .
C17 C16 H16 119.4 . .
C19 C14 C15 120.10(16) . .
C19 C14 S1 119.62(13) . .
C15 C14 S1 120.28(13) . .
C19 C18 C17 120.96(16) . .
C19 C18 H18 119.5 . .
C17 C18 H18 119.5 . .
C16 C15 C14 119.45(16) . .
C16 C15 H15 120.3 . .
C14 C15 H15 120.3 . .
C5 C2 C3 114.30(14) . .
C5 C2 C1 115.71(14) . .
C3 C2 C1 105.27(13) . .
C5 C2 H2 107.0 . .
C3 C2 H2 107.0 . .
C1 C2 H2 107.0 . .
C10 C9 C8 110.95(15) . .
C10 C9 H9A 109.4 . .
C8 C9 H9A 109.4 . .
C10 C9 H9B 109.4 . .
C8 C9 H9B 109.4 . .
H9A C9 H9B 108.0 . .
C18 C17 C16 118.51(17) . .
C18 C17 C20 120.78(17) . .
C16 C17 C20 120.68(16) . .
C4 C3 C2 105.97(14) . .
C4 C3 H3A 110.5 . .
C2 C3 H3A 110.5 . .
C4 C3 H3B 110.5 . .
C2 C3 H3B 110.5 . .
H3A C3 H3B 108.7 . .
C13 C8 C9 109.58(14) . .
C13 C8 C1 113.54(14) . .
C9 C8 C1 111.84(14) . .
C13 C8 H8 107.2 . .
C9 C8 H8 107.2 . .
C1 C8 H8 107.2 . .
C18 C19 C14 119.80(16) . .
C18 C19 H19 120.1 . .
C14 C19 H19 120.1 . .
C7 C6 C5 114.08(15) . .
C7 C6 H6A 108.7 . .
C5 C6 H6A 108.7 . .
C7 C6 H6B 108.7 . .
C5 C6 H6B 108.7 . .
H6A C6 H6B 107.6 . .
C6 C5 C2 114.62(14) . .
C6 C5 Cl1 109.13(13) . .
C2 C5 Cl1 111.13(12) . .
C6 C5 H5 107.2 . .
C2 C5 H5 107.2 . .
Cl1 C5 H5 107.2 . .
N1 C4 C3 102.46(14) . .
N1 C4 H4A 111.3 . .
C3 C4 H4A 111.3 . .
N1 C4 H4B 111.3 . .
C3 C4 H4B 111.3 . .
H4A C4 H4B 109.2 . .
N1 C1 C8 111.26(14) . .
N1 C1 C2 103.59(13) . .
C8 C1 C2 114.53(13) . .
N1 C1 H1 109.1 . .
C8 C1 H1 109.1 . .
C2 C1 H1 109.1 . .
C6 C7 H7A 109.5 . .
C6 C7 H7B 109.5 . .
H7A C7 H7B 109.5 . .
C6 C7 H7C 109.5 . .
H7A C7 H7C 109.5 . .
H7B C7 H7C 109.5 . .
C17 C20 H20A 109.5 . .
C17 C20 H20B 109.5 . .
H20A C20 H20B 109.5 . .
C17 C20 H20C 109.5 . .
H20A C20 H20C 109.5 . .
H20B C20 H20C 109.5 . .
C8 C13 C12 111.16(15) . .
C8 C13 H13A 109.4 . .
C12 C13 H13A 109.4 . .
C8 C13 H13B 109.4 . .
C12 C13 H13B 109.4 . .
H13A C13 H13B 108.0 . .
C10 C11 C12 111.14(16) . .
C10 C11 H11A 109.4 . .
C12 C11 H11A 109.4 . .
C10 C11 H11B 109.4 . .
C12 C11 H11B 109.4 . .
H11A C11 H11B 108.0 . .
C11 C10 C9 110.96(16) . .
C11 C10 H10A 109.4 . .
C9 C10 H10A 109.4 . .
C11 C10 H10B 109.4 . .
C9 C10 H10B 109.4 . .
H10A C10 H10B 108.0 . .
C11 C12 C13 111.32(16) . .
C11 C12 H12A 109.4 . .
C13 C12 H12A 109.4 . .
C11 C12 H12B 109.4 . .
C13 C12 H12B 109.4 . .
H12A C12 H12B 108.0 . .

loop_
_geom_bond_atom_site_label_1
_geom_bond_atom_site_label_2
_geom_bond_distance
_geom_bond_site_symmetry_2
S1 O2 1.4360(13) .
S1 O1 1.4376(13) .
S1 N1 1.6203(15) .
S1 C14 1.7654(17) .
Cl1 C5 1.8212(18) .
N1 C4 1.483(2) .
N1 C1 1.499(2) .
C16 C15 1.387(3) .
C16 C17 1.396(3) .
C16 H16 0.9500 .
C14 C19 1.390(2) .
C14 C15 1.393(2) .
C18 C19 1.387(3) .
C18 C17 1.392(2) .
C18 H18 0.9500 .
C15 H15 0.9500 .
C2 C5 1.532(2) .
C2 C3 1.535(2) .
C2 C1 1.554(2) .
C2 H2 1.0000 .
C9 C10 1.531(2) .
C9 C8 1.534(2) .
C9 H9A 0.9900 .
C9 H9B 0.9900 .
C17 C20 1.508(3) .
C3 C4 1.523(3) .
C3 H3A 0.9900 .
C3 H3B 0.9900 .
C8 C13 1.527(3) .
C8 C1 1.541(2) .
C8 H8 1.0000 .
C19 H19 0.9500 .
C6 C7 1.518(3) .
C6 C5 1.522(3) .
C6 H6A 0.9900 .
C6 H6B 0.9900 .
C5 H5 1.0000 .
C4 H4A 0.9900 .
C4 H4B 0.9900 .
C1 H1 1.0000 .
C7 H7A 0.9800 .
C7 H7B 0.9800 .
C7 H7C 0.9800 .
C20 H20A 0.9800 .
C20 H20B 0.9800 .
C20 H20C 0.9800 .
C13 C12 1.529(2) .
C13 H13A 0.9900 .
C13 H13B 0.9900 .
C11 C10 1.522(3) .
C11 C12 1.526(3) .
C11 H11A 0.9900 .
C11 H11B 0.9900 .
C10 H10A 0.9900 .
C10 H10B 0.9900 .
C12 H12A 0.9900 .
C12 H12B 0.9900 .
